data_7058298
loop_
_publ_author_name
'Hua, Guoxiong'
'Du, Junyi'
'Carpenter-Warren, Cameron L.'
'Cordes, David B.'
'Slawin, Alexandra M. Z.'
'Woollins, J. Derek'

_publ_section_title
;
 New insight into the chemistry of selenoureas: synthesis and single
 crystal structural study of diverse derivatives
;
_journal_issue 18
_journal_name_full 'New Journal of Chemistry'
_journal_page_first 7035
_journal_paper_doi 10.1039/C9NJ01059A
_journal_volume 43
_journal_year 2019
_chemical_formula_moiety 'C23 H17 Br N2 O2 Se'
_chemical_formula_sum 'C23 H17 Br N2 O2 Se'
_chemical_formula_weight 512.26
_space_group_crystal_system triclinic
_space_group_IT_number 2
_space_group_name_Hall '-P 1'
_space_group_name_H-M_alt 'P -1'
_symmetry_space_group_name_Hall '-P 1'
_symmetry_space_group_name_H-M 'P -1'
_atom_sites_solution_hydrogens geom
_atom_sites_solution_primary direct
_atom_sites_solution_secondary difmap
_audit_creation_date 2019-02-07
_audit_creation_method 'by CrystalStructure 4.3'
_audit_update_record
;
2019-02-27 deposited with the CCDC.    2019-04-09 downloaded from the CCDC.
;
_cell_angle_alpha 65.702(6)
_cell_angle_beta 79.265(6)
_cell_angle_gamma 87.524(7)
_cell_formula_units_Z 2
_cell_length_a 9.5971(6)
_cell_length_b 10.5881(7)
_cell_length_c 11.4042(7)
_cell_measurement_reflns_used 6261
_cell_measurement_temperature 173
_cell_measurement_theta_max 25.40
_cell_measurement_theta_min 2.10
_cell_volume 1036.98(13)
_computing_cell_refinement 'CrystalClear-SM Expert 2.1 b45'
_computing_data_collection 'CrystalClear-SM Expert 2.1 b45 (Rigaku, 2015)'
_computing_data_reduction 'CrystalClear-SM Expert 2.1 b45'
_computing_molecular_graphics 'CrystalStructure 4.3'
_computing_publication_material 'CrystalStructure 4.3 (Rigaku, 2018)'
_computing_structure_refinement 'SHELXL Version 2018/3 (Sheldrick, 2008)'
_computing_structure_solution 'SHELXT Version 2014/4 (Sheldrick, 2014)'
_diffrn_ambient_temperature 173
_diffrn_detector_area_resol_mean 13.653
_diffrn_measured_fraction_theta_full 0.957
_diffrn_measured_fraction_theta_max 0.956
_diffrn_measurement_device_type 'Rigaku SCX mini'
_diffrn_measurement_method \w
_diffrn_radiation_type 'Mo K\a'
_diffrn_radiation_wavelength 0.71075
_diffrn_reflns_av_R_equivalents 0.0995
_diffrn_reflns_av_unetI/netI 0.0901
_diffrn_reflns_Laue_measured_fraction_full 0.957
_diffrn_reflns_Laue_measured_fraction_max 0.956
_diffrn_reflns_limit_h_max 11
_diffrn_reflns_limit_h_min -11
_diffrn_reflns_limit_k_max 12
_diffrn_reflns_limit_k_min -12
_diffrn_reflns_limit_l_max 13
_diffrn_reflns_limit_l_min -13
_diffrn_reflns_number 8659
_diffrn_reflns_point_group_measured_fraction_full 0.957
_diffrn_reflns_point_group_measured_fraction_max 0.956
_diffrn_reflns_theta_full 25.242
_diffrn_reflns_theta_max 25.389
_diffrn_reflns_theta_min 2.112
_diffrn_standards_number 0
_exptl_absorpt_coefficient_mu 3.765
_exptl_absorpt_correction_T_max 0.311
_exptl_absorpt_correction_T_min 0.231
_exptl_absorpt_correction_type multi-scan
_exptl_absorpt_process_details 'REQAB (Rigaku, 1998)'
_exptl_crystal_colour colorless
_exptl_crystal_density_diffrn 1.640
_exptl_crystal_density_method 'not measured'
_exptl_crystal_description prism
_exptl_crystal_F_000 508.00
_exptl_crystal_size_max 0.660
_exptl_crystal_size_mid 0.360
_exptl_crystal_size_min 0.310
_refine_diff_density_max 0.53
_refine_diff_density_min -0.57
_refine_ls_extinction_method none
_refine_ls_goodness_of_fit_ref 1.001
_refine_ls_hydrogen_treatment constr
_refine_ls_number_parameters 263
_refine_ls_number_reflns 3657
_refine_ls_number_restraints 0
_refine_ls_R_factor_all 0.0354
_refine_ls_R_factor_gt 0.0303
_refine_ls_shift/su_max 0.001
_refine_ls_structure_factor_coef Fsqd
_refine_ls_weighting_details 'w = 1/[\s^2^(Fo^2^)+(0.0289P)^2^] where P=(Fo^2^+2Fc^2^)/3'
_refine_ls_weighting_scheme calc
_refine_ls_wR_factor_gt 0.0834
_refine_ls_wR_factor_ref 0.0845
_reflns_Friedel_coverage 0.000
_reflns_number_gt 3082
_reflns_number_total 3657
_reflns_threshold_expression F^2^>2.0\s(F^2^)
_cod_data_source_file c9nj01059a2.cif
_cod_data_source_block 2a
_cod_depositor_comments 'Adding full bibliography for 7058295--7058306.cif.'
_cod_database_code 7058298

loop_
_space_group_symop_id
_space_group_symop_operation_xyz
1 +X,+Y,+Z
2 -X,-Y,-Z

loop_
_atom_site_label
_atom_site_type_symbol
_atom_site_fract_x
_atom_site_fract_y
_atom_site_fract_z
_atom_site_U_iso_or_equiv
_atom_site_adp_type
_atom_site_occupancy
_atom_site_site_symmetry_order
_atom_site_calc_flag
_atom_site_refinement_flags_posn
_atom_site_refinement_flags_adp
Br17 Br 0.42625(3) 0.03719(3) 0.76168(2) 0.03179(12) Uani 1 1 d . .
Se1 Se 0.62687(3) 0.69722(3) -0.02135(2) 0.03117(11) Uani 1 1 d . .
O7 O 0.36534(19) 0.7692(2) 0.00018(18) 0.0362(5) Uani 1 1 d . .
O23 O 1.1606(2) 0.10199(19) 0.3540(2) 0.0366(5) Uani 1 1 d . .
N3 N 0.6070(2) 0.4750(2) 0.20748(19) 0.0210(4) Uani 1 1 d . .
N6 N 0.3913(2) 0.5872(2) 0.19373(19) 0.0236(5) Uani 1 1 d . .
C2 C 0.5220(3) 0.5773(2) 0.1423(2) 0.0229(5) Uani 1 1 d . .
C4 C 0.7497(3) 0.4818(3) 0.1463(2) 0.0250(5) Uani 1 1 d . .
C5 C 0.7827(3) 0.5886(3) 0.0298(3) 0.0331(6) Uani 1 1 d . .
H5 H 0.875477 0.607658 -0.021906 0.040 Uiso 1 1 calc R U
C7 C 0.3185(3) 0.6925(2) 0.1156(2) 0.0256(6) Uani 1 1 d . .
C8 C 0.1752(3) 0.7132(2) 0.1798(2) 0.0240(5) Uani 1 1 d . .
C9 C 0.0821(3) 0.7981(3) 0.1027(3) 0.0326(6) Uani 1 1 d . .
H9 H 0.111835 0.843449 0.010514 0.039 Uiso 1 1 calc R U
C10 C -0.0520(3) 0.8166(3) 0.1594(3) 0.0404(7) Uani 1 1 d . .
H10 H -0.115286 0.872401 0.105737 0.048 Uiso 1 1 calc R U
C11 C -0.0961(3) 0.7547(3) 0.2940(3) 0.0389(7) Uani 1 1 d . .
H11 H -0.188785 0.768619 0.332603 0.047 Uiso 1 1 calc R U
C12 C -0.0038(3) 0.6722(3) 0.3722(3) 0.0329(6) Uani 1 1 d . .
H12 H -0.032601 0.630898 0.464732 0.039 Uiso 1 1 calc R U
C13 C 0.1301(3) 0.6502(2) 0.3154(2) 0.0251(5) Uani 1 1 d . .
H13 H 0.191964 0.591753 0.369097 0.030 Uiso 1 1 calc R U
C14 C 0.5559(2) 0.3749(2) 0.3395(2) 0.0202(5) Uani 1 1 d . .
C15 C 0.4683(3) 0.2656(3) 0.3607(2) 0.0273(6) Uani 1 1 d . .
H15 H 0.437139 0.258276 0.289309 0.033 Uiso 1 1 calc R U
C16 C 0.4251(3) 0.1645(3) 0.4886(3) 0.0288(6) Uani 1 1 d . .
H16 H 0.363987 0.088276 0.505547 0.035 Uiso 1 1 calc R U
C17 C 0.4738(2) 0.1790(3) 0.5890(2) 0.0225(5) Uani 1 1 d . .
C18 C 0.5570(3) 0.2901(3) 0.5691(2) 0.0263(5) Uani 1 1 d . .
H18 H 0.585133 0.299310 0.640919 0.032 Uiso 1 1 calc R U
C19 C 0.6002(3) 0.3900(3) 0.4417(2) 0.0245(5) Uani 1 1 d . .
H19 H 0.659218 0.467336 0.425484 0.029 Uiso 1 1 calc R U
C20 C 0.8485(2) 0.3753(3) 0.2089(2) 0.0222(5) Uani 1 1 d . .
C21 C 0.8356(3) 0.2390(3) 0.2254(3) 0.0297(6) Uani 1 1 d . .
H21 H 0.755914 0.209838 0.203199 0.036 Uiso 1 1 calc R U
C22 C 0.9375(3) 0.1443(3) 0.2740(3) 0.0311(6) Uani 1 1 d . .
H22 H 0.927531 0.051145 0.284611 0.037 Uiso 1 1 calc R U
C23 C 1.0535(3) 0.1861(3) 0.3070(2) 0.0260(5) Uani 1 1 d . .
C24 C 1.0673(3) 0.3221(3) 0.2921(2) 0.0269(5) Uani 1 1 d . .
H24 H 1.146613 0.350890 0.315168 0.032 Uiso 1 1 calc R U
C25 C 0.9654(3) 0.4154(3) 0.2435(2) 0.0264(5) Uani 1 1 d . .
H25 H 0.975155 0.508315 0.233594 0.032 Uiso 1 1 calc R U
C26 C 1.1553(3) -0.0356(3) 0.3622(3) 0.0431(8) Uani 1 1 d . .
H26A H 1.236385 -0.085620 0.398386 0.052 Uiso 1 1 calc R U
H26B H 1.159139 -0.032473 0.274537 0.052 Uiso 1 1 calc R U
H26C H 1.066870 -0.083356 0.419180 0.052 Uiso 1 1 calc R U

loop_
_atom_site_aniso_label
_atom_site_aniso_U_11
_atom_site_aniso_U_22
_atom_site_aniso_U_33
_atom_site_aniso_U_23
_atom_site_aniso_U_13
_atom_site_aniso_U_12
Br17 0.03258(18) 0.02855(16) 0.02041(16) 0.00339(12) -0.00418(12) 0.00071(12)
Se1 0.03094(17) 0.03294(17) 0.01624(16) 0.00215(12) -0.00260(12) 0.00411(12)
O7 0.0334(10) 0.0363(10) 0.0212(9) 0.0052(8) -0.0045(8) 0.0057(9)
O23 0.0330(10) 0.0288(10) 0.0518(12) -0.0161(9) -0.0206(9) 0.0124(8)
N3 0.0208(10) 0.0206(10) 0.0164(9) -0.0029(8) -0.0029(8) 0.0024(8)
N6 0.0265(11) 0.0208(10) 0.0185(10) -0.0025(8) -0.0062(9) 0.0040(9)
C2 0.0268(13) 0.0225(12) 0.0161(11) -0.0038(9) -0.0064(10) 0.0024(10)
C4 0.0240(12) 0.0290(13) 0.0193(12) -0.0084(10) -0.0020(10) 0.0036(10)
C5 0.0261(13) 0.0371(15) 0.0239(13) -0.0027(11) 0.0008(11) 0.0028(11)
C7 0.0296(14) 0.0214(12) 0.0226(13) -0.0042(10) -0.0090(11) 0.0024(11)
C8 0.0251(12) 0.0197(12) 0.0248(13) -0.0057(10) -0.0078(10) 0.0021(10)
C9 0.0349(15) 0.0268(13) 0.0295(15) -0.0043(11) -0.0104(12) 0.0115(11)
C10 0.0360(15) 0.0356(15) 0.0452(17) -0.0103(13) -0.0156(14) 0.0159(13)
C11 0.0302(15) 0.0377(16) 0.0473(18) -0.0185(14) -0.0037(13) 0.0116(13)
C12 0.0367(15) 0.0287(14) 0.0308(14) -0.0118(11) -0.0020(12) 0.0028(12)
C13 0.0273(13) 0.0205(11) 0.0264(13) -0.0067(10) -0.0095(10) 0.0010(10)
C14 0.0193(11) 0.0201(12) 0.0155(11) -0.0019(9) -0.0036(9) 0.0051(9)
C15 0.0308(13) 0.0298(13) 0.0192(12) -0.0059(10) -0.0091(10) -0.0018(11)
C16 0.0279(13) 0.0256(13) 0.0289(13) -0.0060(11) -0.0066(11) -0.0055(11)
C17 0.0212(11) 0.0224(11) 0.0174(11) -0.0019(9) -0.0044(9) 0.0055(10)
C18 0.0285(13) 0.0295(13) 0.0195(12) -0.0079(10) -0.0063(10) 0.0008(11)
C19 0.0277(13) 0.0221(12) 0.0215(12) -0.0062(10) -0.0053(10) -0.0025(10)
C20 0.0200(12) 0.0271(12) 0.0159(11) -0.0070(10) 0.0004(10) 0.0021(10)
C21 0.0228(12) 0.0342(14) 0.0349(14) -0.0152(12) -0.0094(11) 0.0013(11)
C22 0.0345(14) 0.0213(12) 0.0386(15) -0.0121(11) -0.0099(12) 0.0031(11)
C23 0.0244(12) 0.0287(13) 0.0242(12) -0.0108(10) -0.0045(10) 0.0055(11)
C24 0.0223(12) 0.0329(14) 0.0304(13) -0.0176(11) -0.0055(11) 0.0012(11)
C25 0.0294(13) 0.0239(12) 0.0243(13) -0.0095(10) -0.0023(11) 0.0004(11)
C26 0.0427(17) 0.0337(15) 0.057(2) -0.0202(14) -0.0195(15) 0.0164(14)

loop_
_atom_type_symbol
_atom_type_description
_atom_type_scat_dispersion_real
_atom_type_scat_dispersion_imag
_atom_type_scat_source
C C 0.0033 0.0016
;
International Tables for Crystallography
(Vol. C, Tables 4.2.6.8 and 6.1.1.4)
;
H H 0.0000 0.0000
;
International Tables for Crystallography
(Vol. C, Table 6.1.1.4)
;
Br Br -0.2901 2.4595
;
International Tables for Crystallography
(Vol. C, Tables 4.2.6.8 and 6.1.1.4)
;
N N 0.0061 0.0033
;
International Tables for Crystallography
(Vol. C, Tables 4.2.6.8 and 6.1.1.4)
;
O O 0.0106 0.0060
;
International Tables for Crystallography
(Vol. C, Tables 4.2.6.8 and 6.1.1.4)
;
Se Se -0.0929 2.2259
;
International Tables for Crystallography
(Vol. C, Tables 4.2.6.8 and 6.1.1.4)
;

loop_
_geom_angle_atom_site_label_1
_geom_angle_atom_site_label_2
_geom_angle_atom_site_label_3
_geom_angle
C5 Se1 C2 86.23(10)
C23 O23 C26 117.2(2)
C2 N3 C4 117.02(19)
C2 N3 C14 121.0(2)
C4 N3 C14 121.63(18)
C2 N6 C7 115.60(19)
N6 C2 N3 122.3(2)
N6 C2 Se1 128.08(17)
N3 C2 Se1 109.59(17)
C5 C4 N3 114.1(2)
C5 C4 C20 125.2(2)
N3 C4 C20 120.7(2)
C4 C5 Se1 113.0(2)
C4 C5 H5 123.5
Se1 C5 H5 123.5
O7 C7 N6 124.5(2)
O7 C7 C8 120.3(2)
N6 C7 C8 115.3(2)
C13 C8 C9 118.7(2)
C13 C8 C7 122.1(2)
C9 C8 C7 119.3(2)
C10 C9 C8 120.5(2)
C10 C9 H9 119.8
C8 C9 H9 119.8
C9 C10 C11 120.7(3)
C9 C10 H10 119.6
C11 C10 H10 119.6
C10 C11 C12 119.5(3)
C10 C11 H11 120.2
C12 C11 H11 120.2
C13 C12 C11 120.0(2)
C13 C12 H12 120.0
C11 C12 H12 120.0
C12 C13 C8 120.6(2)
C12 C13 H13 119.7
C8 C13 H13 119.7
C15 C14 C19 121.5(2)
C15 C14 N3 119.8(2)
C19 C14 N3 118.7(2)
C14 C15 C16 119.6(2)
C14 C15 H15 120.2
C16 C15 H15 120.2
C17 C16 C15 118.1(2)
C17 C16 H16 120.9
C15 C16 H16 120.9
C18 C17 C16 122.5(2)
C18 C17 Br17 118.62(19)
C16 C17 Br17 118.8(2)
C17 C18 C19 119.0(2)
C17 C18 H18 120.5
C19 C18 H18 120.5
C14 C19 C18 119.2(2)
C14 C19 H19 120.4
C18 C19 H19 120.4
C21 C20 C25 118.5(2)
C21 C20 C4 122.5(2)
C25 C20 C4 118.8(2)
C20 C21 C22 121.0(2)
C20 C21 H21 119.5
C22 C21 H21 119.5
C23 C22 C21 119.7(2)
C23 C22 H22 120.1
C21 C22 H22 120.1
O23 C23 C22 124.5(2)
O23 C23 C24 115.5(2)
C22 C23 C24 119.9(2)
C25 C24 C23 119.8(2)
C25 C24 H24 120.1
C23 C24 H24 120.1
C24 C25 C20 121.0(2)
C24 C25 H25 119.5
C20 C25 H25 119.5
O23 C26 H26A 109.5
O23 C26 H26B 109.5
H26A C26 H26B 109.5
O23 C26 H26C 109.5
H26A C26 H26C 109.5
H26B C26 H26C 109.5

loop_
_geom_bond_atom_site_label_1
_geom_bond_atom_site_label_2
_geom_bond_distance
Br17 C17 1.906(2)
Se1 C5 1.877(3)
Se1 C2 1.889(2)
O7 C7 1.235(3)
O23 C23 1.367(3)
O23 C26 1.423(4)
N3 C2 1.370(3)
N3 C4 1.407(3)
N3 C14 1.445(3)
N6 C2 1.302(3)
N6 C7 1.368(3)
C4 C5 1.335(3)
C4 C20 1.475(3)
C5 H5 0.9500
C7 C8 1.485(4)
C8 C13 1.397(3)
C8 C9 1.397(3)
C9 C10 1.373(4)
C9 H9 0.9500
C10 C11 1.385(4)
C10 H10 0.9500
C11 C12 1.389(4)
C11 H11 0.9500
C12 C13 1.383(4)
C12 H12 0.9500
C13 H13 0.9500
C14 C15 1.372(4)
C14 C19 1.381(4)
C15 C16 1.405(3)
C15 H15 0.9500
C16 C17 1.380(4)
C16 H16 0.9500
C17 C18 1.367(4)
C18 C19 1.397(3)
C18 H18 0.9500
C19 H19 0.9500
C20 C21 1.384(4)
C20 C25 1.392(4)
C21 C22 1.389(4)
C21 H21 0.9500
C22 C23 1.383(4)
C22 H22 0.9500
C23 C24 1.388(4)
C24 C25 1.381(3)
C24 H24 0.9500
C25 H25 0.9500
C26 H26A 0.9800
C26 H26B 0.9800
C26 H26C 0.9800

loop_
_geom_torsion_atom_site_label_1
_geom_torsion_atom_site_label_2
_geom_torsion_atom_site_label_3
_geom_torsion_atom_site_label_4
_geom_torsion
C7 N6 C2 N3 -178.4(2)
C7 N6 C2 Se1 4.8(3)
C4 N3 C2 N6 -174.8(2)
C14 N3 C2 N6 -1.9(4)
C4 N3 C2 Se1 2.6(3)
C14 N3 C2 Se1 175.49(19)
C5 Se1 C2 N6 174.5(3)
C5 Se1 C2 N3 -2.66(19)
C2 N3 C4 C5 -0.7(4)
C14 N3 C4 C5 -173.6(3)
C2 N3 C4 C20 -179.5(2)
C14 N3 C4 C20 7.7(4)
N3 C4 C5 Se1 -1.6(3)
C20 C4 C5 Se1 177.1(2)
C2 Se1 C5 C4 2.4(2)
C2 N6 C7 O7 5.2(4)
C2 N6 C7 C8 -173.4(2)
O7 C7 C8 C13 -165.9(3)
N6 C7 C8 C13 12.8(4)
O7 C7 C8 C9 14.0(4)
N6 C7 C8 C9 -167.2(2)
C13 C8 C9 C10 -1.4(4)
C7 C8 C9 C10 178.6(3)
C8 C9 C10 C11 1.9(5)
C9 C10 C11 C12 -0.5(5)
C10 C11 C12 C13 -1.2(5)
C11 C12 C13 C8 1.7(4)
C9 C8 C13 C12 -0.3(4)
C7 C8 C13 C12 179.6(2)
C2 N3 C14 C15 78.6(3)
C4 N3 C14 C15 -108.8(3)
C2 N3 C14 C19 -103.2(3)
C4 N3 C14 C19 69.4(3)
C19 C14 C15 C16 -1.5(4)
N3 C14 C15 C16 176.6(2)
C14 C15 C16 C17 -0.4(4)
C15 C16 C17 C18 2.7(4)
C15 C16 C17 Br17 -176.1(2)
C16 C17 C18 C19 -3.0(4)
Br17 C17 C18 C19 175.84(19)
C15 C14 C19 C18 1.3(4)
N3 C14 C19 C18 -176.9(2)
C17 C18 C19 C14 1.0(4)
C5 C4 C20 C21 -111.0(3)
N3 C4 C20 C21 67.6(3)
C5 C4 C20 C25 63.9(4)
N3 C4 C20 C25 -117.6(3)
C25 C20 C21 C22 -0.7(4)
C4 C20 C21 C22 174.2(2)
C20 C21 C22 C23 0.2(4)
C26 O23 C23 C22 3.7(4)
C26 O23 C23 C24 -175.8(3)
C21 C22 C23 O23 -179.1(2)
C21 C22 C23 C24 0.3(4)
O23 C23 C24 C25 179.1(2)
C22 C23 C24 C25 -0.4(4)
C23 C24 C25 C20 -0.1(4)
C21 C20 C25 C24 0.6(4)
C4 C20 C25 C24 -174.4(2)
